data_2204664
loop_
_publ_author_name
'Meltzer, Martin von'
'Marsch, Michael'
'Carell, Thomas'
'Harms, Klaus'

_publ_section_title
;
 (1<i>S</i>,2<i>R</i>,4<i>S</i>,5<i>R</i>)-<i>tert</i>-Butyl
 7-oxo-3-oxa-6-azatricyclo[3.2.1.0^2,4^]octane-6-carboxylate
;
_journal_issue 12
_journal_name_full 'Acta Crystallographica Section E'
_journal_page_first o2515
_journal_page_last o2516
_journal_paper_doi 10.1107/S1600536804030879
_journal_volume 60
_journal_year 2004
_chemical_formula_iupac 'C11 H15 N1 O4'
_chemical_formula_moiety 'C11 H15 N1 O4'
_chemical_formula_sum 'C11 H15 N O4'
_chemical_formula_weight 225.24
_space_group_IT_number 19
_symmetry_cell_setting orthorhombic
_symmetry_space_group_name_Hall 'P 2ac 2ab'
_symmetry_space_group_name_H-M 'P 21 21 21'
_atom_sites_solution_hydrogens difmap
_audit_creation_method 'WinGX routine CIF_UPDATE'
_cell_angle_alpha 90
_cell_angle_beta 90
_cell_angle_gamma 90
_cell_formula_units_Z 4
_cell_length_a 5.8200(3)
_cell_length_b 8.0891(5)
_cell_length_c 23.3254(18)
_cell_measurement_reflns_used 7535
_cell_measurement_temperature 193(2)
_cell_measurement_theta_max 25.7
_cell_measurement_theta_min 2.5
_cell_volume 1098.13(12)
_computing_cell_refinement X-AREA
_computing_data_collection 'X-AREA (Stoe & Cie, 2003)'
_computing_data_reduction X-AREA
_computing_molecular_graphics 'DIAMOND (Brandenburg, 2001)'
_computing_publication_material 'WinGX (Farrugia, 1999)'
_computing_structure_refinement 'SHELXL97 (Sheldrick, 1997)'
_computing_structure_solution 'SHELXS97 (Sheldrick, 1997)'
_diffrn_measured_fraction_theta_full 0.933
_diffrn_measured_fraction_theta_max 0.934
_diffrn_measurement_device_type 'Stoe IPDS-II'
_diffrn_measurement_method \w
_diffrn_radiation_monochromator graphite
_diffrn_radiation_source 'fine-focus sealed tube'
_diffrn_radiation_type MoK\a
_diffrn_radiation_wavelength 0.71073
_diffrn_reflns_av_R_equivalents 0.0635
_diffrn_reflns_limit_h_max 7
_diffrn_reflns_limit_h_min -6
_diffrn_reflns_limit_k_max 9
_diffrn_reflns_limit_k_min -9
_diffrn_reflns_limit_l_max 28
_diffrn_reflns_limit_l_min -28
_diffrn_reflns_number 5125
_diffrn_reflns_theta_full 25
_diffrn_reflns_theta_max 25.73
_diffrn_reflns_theta_min 2.67
_diffrn_standards_decay_% 0
_diffrn_standards_interval_count 0
_diffrn_standards_interval_time 0
_diffrn_standards_number 0
_exptl_absorpt_coefficient_mu 0.104
_exptl_absorpt_correction_type none
_exptl_crystal_colour colourless
_exptl_crystal_density_diffrn 1.362
_exptl_crystal_density_method 'not measured'
_exptl_crystal_description prism
_exptl_crystal_F_000 480
_exptl_crystal_size_max 0.3
_exptl_crystal_size_mid 0.26
_exptl_crystal_size_min 0.2
_refine_diff_density_max 0.134
_refine_diff_density_min -0.147
_refine_ls_extinction_method none
_refine_ls_goodness_of_fit_ref 1.012
_refine_ls_hydrogen_treatment riding
_refine_ls_matrix_type full
_refine_ls_number_parameters 145
_refine_ls_number_reflns 1170
_refine_ls_number_restraints 0
_refine_ls_restrained_S_all 1.012
_refine_ls_R_factor_gt 0.0307
_refine_ls_shift/su_max 0
_refine_ls_structure_factor_coef Fsqd
_refine_ls_weighting_details 'calc w = 1/[\s^2^(Fo^2^)+(0.0462P)^2^] where P = (Fo^2^+2Fc^2^)/3'
_refine_ls_weighting_scheme calc
_refine_ls_wR_factor_ref 0.0738
_reflns_number_gt 992
_reflns_number_total 1170
_reflns_threshold_expression I>2\s(I)
_cod_data_source_file cv6422.cif
_cod_data_source_block I
_cod_original_formula_sum 'C11 H15 N1 O4'
_cod_database_code 2204664
_cod_database_fobs_code 2204664

loop_
_symmetry_equiv_pos_as_xyz
'x, y, z'
'-x+1/2, -y, z+1/2'
'-x, y+1/2, -z+1/2'
'x+1/2, -y+1/2, -z'

loop_
_atom_site_label
_atom_site_fract_x
_atom_site_fract_y
_atom_site_fract_z
_atom_site_U_iso_or_equiv
_atom_site_adp_type
_atom_site_calc_flag
_atom_site_refinement_flags
_atom_site_occupancy
_atom_site_type_symbol
O1 0.3162(2) 0.26513(18) 0.15470(5) 0.0302(4) Uani d . 1 O
C1 0.6002(3) -0.1489(3) 0.06950(8) 0.0287(5) Uani d . 1 C
H1 0.5601 -0.2629 0.0728 0.034 Uiso d R 1 H
O2 0.5339(3) 0.4038(2) 0.08969(6) 0.0374(4) Uani d . 1 O
C2 0.8474(3) -0.1043(3) 0.08741(8) 0.0306(5) Uani d . 1 C
H2 0.9125 -0.1429 0.1215 0.037 Uiso d R 1 H
O3 1.0041(2) -0.0779(2) 0.04031(6) 0.0373(4) Uani d . 1 O
O4 0.3452(2) -0.07119(19) 0.14996(5) 0.0321(4) Uani d . 1 O
C4 0.8873(3) 0.0604(3) 0.06552(8) 0.0284(5) Uani d . 1 C
H4 0.9724 0.1412 0.0828 0.034 Uiso d R 1 H
C5 0.6594(3) 0.1063(3) 0.03654(7) 0.0277(5) Uani d . 1 C
H5 0.6566 0.2039 0.0124 0.033 Uiso d R 1 H
N6 0.4983(3) 0.1243(2) 0.08592(6) 0.0243(4) Uani d . 1 N
C7 0.4589(3) -0.0354(3) 0.10834(8) 0.0240(5) Uani d . 1 C
C8 0.5789(3) -0.0581(3) 0.01254(8) 0.0318(6) Uani d . 1 C
H82 0.6908 -0.0959 -0.0164 0.038 Uiso d R 1 H
H81 0.4186 -0.0519 -0.0015 0.038 Uiso d R 1 H
C9 0.4554(3) 0.2785(3) 0.10960(8) 0.0232(4) Uani d . 1 C
C10 0.2380(3) 0.4133(3) 0.18683(8) 0.0272(5) Uani d . 1 C
C11 0.4430(4) 0.5033(4) 0.21226(10) 0.0460(7) Uani d . 1 C
H113 0.5324 0.4193 0.2345 0.069 Uiso d R 1 H
H112 0.5333 0.5535 0.1818 0.069 Uiso d R 1 H
H111 0.397 0.5869 0.237 0.069 Uiso d R 1 H
C12 0.0968(4) 0.5220(3) 0.14804(9) 0.0361(6) Uani d . 1 C
H123 0.1913 0.5667 0.1185 0.054 Uiso d R 1 H
H122 0.0237 0.6091 0.1718 0.054 Uiso d R 1 H
H121 -0.0235 0.4624 0.1285 0.054 Uiso d R 1 H
C13 0.0908(4) 0.3347(3) 0.23313(10) 0.0478(7) Uani d . 1 C
H133 0.024 0.4304 0.2568 0.072 Uiso d R 1 H
H132 0.1835 0.2525 0.2576 0.072 Uiso d R 1 H
H131 -0.0379 0.2794 0.2154 0.072 Uiso d R 1 H

loop_
_atom_site_aniso_label
_atom_site_aniso_U_11
_atom_site_aniso_U_22
_atom_site_aniso_U_33
_atom_site_aniso_U_12
_atom_site_aniso_U_13
_atom_site_aniso_U_23
O1 0.0318(7) 0.0242(10) 0.0346(7) 0.0027(6) 0.0115(6) -0.0015(7)
C1 0.0300(10) 0.0225(13) 0.0337(10) -0.0030(8) 0.0032(8) -0.0065(10)
O2 0.0407(8) 0.0269(10) 0.0448(8) -0.0014(7) 0.0130(7) 0.0046(8)
C2 0.0264(9) 0.0356(15) 0.0297(9) 0.0059(9) 0.0027(8) -0.0013(11)
O3 0.0250(7) 0.0445(11) 0.0423(8) 0.0087(7) 0.0089(6) -0.0045(8)
O4 0.0349(7) 0.0313(10) 0.0302(6) -0.0059(6) 0.0085(6) 0.0019(7)
C4 0.0242(9) 0.0277(14) 0.0333(9) -0.0002(8) 0.0025(8) -0.0074(10)
C5 0.0246(9) 0.0352(14) 0.0233(8) 0.0038(10) 0.0065(8) 0.0042(10)
N6 0.0217(8) 0.0253(11) 0.0260(7) 0.0027(7) 0.0075(6) 0.0013(8)
C7 0.0214(9) 0.0252(13) 0.0253(9) -0.0015(8) -0.0024(8) -0.0022(9)
C8 0.0248(9) 0.0445(17) 0.0261(9) 0.0019(9) 0.0004(7) -0.0077(10)
C9 0.0179(8) 0.0248(13) 0.0268(9) 0.0018(8) 0.0006(8) 0.0030(9)
C10 0.0277(9) 0.0240(13) 0.0299(9) 0.0053(8) 0.0033(7) -0.0052(10)
C11 0.0417(13) 0.0521(19) 0.0440(12) 0.0031(12) -0.0057(10) -0.0136(13)
C12 0.0359(11) 0.0374(15) 0.0350(10) 0.0122(10) 0.0014(9) -0.0004(11)
C13 0.0544(14) 0.0437(18) 0.0452(12) 0.0142(12) 0.0215(11) 0.0081(12)

loop_
_atom_type_symbol
_atom_type_description
_atom_type_scat_dispersion_real
_atom_type_scat_dispersion_imag
_atom_type_scat_source
C C 0.0033 0.0016 'International Tables Vol C Tables 4.2.6.8 and 6.1.1.4'
H H 0 0 'International Tables Vol C Tables 4.2.6.8 and 6.1.1.4'
N N 0.0061 0.0033 'International Tables Vol C Tables 4.2.6.8 and 6.1.1.4'
O O 0.0106 0.006 'International Tables Vol C Tables 4.2.6.8 and 6.1.1.4'

loop_
_geom_angle_atom_site_label_1
_geom_angle_atom_site_label_2
_geom_angle_atom_site_label_3
_geom_angle
_geom_angle_publ_flag
C9 O1 C10 121.31(16) ?
C8 C1 C7 100.58(16) y
C8 C1 C2 101.51(15) y
C7 C1 C2 101.59(16) y
C8 C1 H1 121.1 ?
C7 C1 H1 113.7 ?
C2 C1 H1 115.6 ?
O3 C2 C4 59.57(13) y
O3 C2 C1 114.72(15) y
C4 C2 C1 105.64(17) y
O3 C2 H2 116.2 ?
C4 C2 H2 122.9 ?
C1 C2 H2 122.1 ?
C4 O3 C2 60.29(13) y
O3 C4 C2 60.14(13) y
O3 C4 C5 114.69(16) y
C2 C4 C5 103.89(17) y
O3 C4 H4 118.8 ?
C2 C4 H4 126.2 ?
C5 C4 H4 119.3 ?
N6 C5 C8 100.15(15) y
N6 C5 C4 103.11(13) y
C8 C5 C4 102.57(18) y
N6 C5 H5 111 ?
C8 C5 H5 119.6 ?
C4 C5 H5 117.9 ?
C9 N6 C7 130.24(14) y
C9 N6 C5 120.55(16) y
C7 N6 C5 107.36(15) y
O4 C7 N6 127.19(18) y
O4 C7 C1 128.7(2) y
N6 C7 C1 104.04(15) ?
C5 C8 C1 94.34(14) y
C5 C8 H82 108.7 ?
C1 C8 H82 113.2 ?
C5 C8 H81 111.6 ?
C1 C8 H81 113 ?
H82 C8 H81 114.3 ?
O2 C9 O1 127.08(19) ?
O2 C9 N6 122.34(16) ?
O1 C9 N6 110.56(17) ?
O1 C10 C12 109.58(15) ?
O1 C10 C13 101.19(18) ?
C12 C10 C13 111.35(16) ?
O1 C10 C11 110.09(16) ?
C12 C10 C11 112.57(19) ?
C13 C10 C11 111.48(18) ?
C10 C11 H113 106.6 ?
C10 C11 H112 109.8 ?
H113 C11 H112 112.4 ?
C10 C11 H111 111.5 ?
H113 C11 H111 108.8 ?
H112 C11 H111 107.8 ?
C10 C12 H123 110 ?
C10 C12 H122 108.2 ?
H123 C12 H122 112.4 ?
C10 C12 H121 112.9 ?
H123 C12 H121 105.4 ?
H122 C12 H121 107.9 ?
C10 C13 H133 106.3 ?
C10 C13 H132 111.7 ?
H133 C13 H132 112.8 ?
C10 C13 H131 109.1 ?
H133 C13 H131 106.6 ?
H132 C13 H131 110.2 ?

loop_
_geom_bond_atom_site_label_1
_geom_bond_atom_site_label_2
_geom_bond_distance
_geom_bond_publ_flag
O1 C9 1.332(2) ?
O1 C10 1.485(3) ?
C1 C8 1.523(3) y
C1 C7 1.530(3) y
C1 C2 1.541(3) y
C1 H1 0.954 ?
O2 C9 1.205(2) ?
C2 O3 1.444(2) y
C2 C4 1.446(3) y
C2 H2 0.9345 ?
O3 C4 1.435(2) y
O4 C7 1.210(2) y
C4 C5 1.534(3) y
C4 H4 0.9134 ?
C5 N6 1.493(2) y
C5 C8 1.517(3) y
C5 H5 0.9708 ?
N6 C9 1.386(3) y
N6 C7 1.413(3) y
C8 H82 0.9865 ?
C8 H81 0.9902 ?
C10 C12 1.506(3) ?
C10 C13 1.518(3) ?
C10 C11 1.518(3) ?
C11 H113 1.0007 ?
C11 H112 0.973 ?
C11 H111 0.9287 ?
C12 H123 0.9535 ?
C12 H122 0.9929 ?
C12 H121 0.9643 ?
C13 H133 1.0279 ?
C13 H132 1.0287 ?
C13 H131 0.9657 ?

loop_
_geom_torsion_atom_site_label_1
_geom_torsion_atom_site_label_2
_geom_torsion_atom_site_label_3
_geom_torsion_atom_site_label_4
_geom_torsion
C8 C1 C2 O3 -30.5(2)
C7 C1 C2 O3 -133.92(18)
C8 C1 C2 C4 32.80(19)
C7 C1 C2 C4 -70.68(18)
C1 C2 O3 C4 94.2(2)
C2 O3 C4 C5 -92.33(18)
C1 C2 C4 O3 -109.83(15)
O3 C2 C4 C5 110.74(15)
C1 C2 C4 C5 0.91(19)
O3 C4 C5 N6 132.28(17)
C2 C4 C5 N6 69.07(19)
O3 C4 C5 C8 28.6(2)
C2 C4 C5 C8 -34.65(18)
C8 C5 N6 C9 -158.78(16)
C4 C5 N6 C9 95.6(2)
C8 C5 N6 C7 35.19(17)
C4 C5 N6 C7 -70.39(19)
C9 N6 C7 O4 12.6(3)
C5 N6 C7 O4 176.82(16)
C9 N6 C7 C1 -165.16(18)
C5 N6 C7 C1 -0.97(17)
C8 C1 C7 O4 148.77(18)
C2 C1 C7 O4 -107.0(2)
C8 C1 C7 N6 -33.49(17)
C2 C1 C7 N6 70.72(17)
N6 C5 C8 C1 -53.17(15)
C4 C5 C8 C1 52.85(15)
C7 C1 C8 C5 52.80(16)
C2 C1 C8 C5 -51.47(17)
C10 O1 C9 O2 0.3(3)
C10 O1 C9 N6 -178.21(14)
C7 N6 C9 O2 166.88(18)
C5 N6 C9 O2 4.5(3)
C7 N6 C9 O1 -14.5(3)
C5 N6 C9 O1 -176.94(14)
C9 O1 C10 C12 63.1(2)
C9 O1 C10 C13 -179.23(16)
C9 O1 C10 C11 -61.2(2)

loop_
_cod_related_entry_id
_cod_related_entry_database
_cod_related_entry_code
1 ChemSpider 10005738
